data_7049614
loop_
_publ_author_name
'Jones, Dafydd D. L.'
'Matthews, Aidan J. R.'
'Jones, Cameron'

_publ_section_title
;
 The complex reactivity of \b-diketiminato magnesium(i) dimers towards
 pinacolborane: implications for catalysis.
;
_journal_issue 17
_journal_name_full 'Dalton transactions (Cambridge, England : 2003)'
_journal_page_first 5785
_journal_page_last 5792
_journal_paper_doi 10.1039/c9dt01085h
_journal_volume 48
_journal_year 2019
_chemical_formula_sum 'C35 H56.67 B2 Mg N2 O4'
_chemical_formula_weight 615.42
_space_group_crystal_system triclinic
_space_group_IT_number 2
_space_group_name_Hall '-P 1'
_space_group_name_H-M_alt 'P -1'
_symmetry_space_group_name_Hall '-P 1'
_symmetry_space_group_name_H-M 'P -1'
_atom_sites_solution_hydrogens mixed
_audit_creation_method SHELXL-2016/6
_audit_update_record
;
2019-03-11 deposited with the CCDC.    2019-04-08 downloaded from the CCDC.
;
_cell_angle_alpha 84.5010(10)
_cell_angle_beta 81.4220(10)
_cell_angle_gamma 85.5530(10)
_cell_formula_units_Z 6
_cell_length_a 10.05420(10)
_cell_length_b 19.51950(10)
_cell_length_c 28.2699(2)
_cell_measurement_reflns_used 31751
_cell_measurement_temperature 123(2)
_cell_measurement_theta_max 77.2900
_cell_measurement_theta_min 3.1470
_cell_volume 5449.46(7)
_computing_cell_refinement 'CrysAlisPro 1.171.39.46 (Rigaku OD, 2018)'
_computing_data_collection 'CrysAlisPro 1.171.39.46 (Rigaku OD, 2018)'
_computing_data_reduction 'CrysAlisPro 1.171.39.46 (Rigaku OD, 2018)'
_computing_molecular_graphics xseed
_computing_publication_material Ciftab
_computing_structure_refinement 'SHELXL-2016/6 (Sheldrick, 2016)'
_computing_structure_solution 'SHELXT 2014/5 (Sheldrick, 2014)'
_diffrn_ambient_temperature 123(2)
_diffrn_measured_fraction_theta_full 0.996
_diffrn_measured_fraction_theta_max 0.996
_diffrn_measurement_device_type 'XtaLAB Synergy, Dualflex, HyPix'
_diffrn_radiation_type CuK\a
_diffrn_radiation_wavelength 1.54184
_diffrn_reflns_av_R_equivalents 0.1074
_diffrn_reflns_av_unetI/netI 0.0805
_diffrn_reflns_Laue_measured_fraction_full 0.996
_diffrn_reflns_Laue_measured_fraction_max 0.996
_diffrn_reflns_limit_h_max 10
_diffrn_reflns_limit_h_min -12
_diffrn_reflns_limit_k_max 23
_diffrn_reflns_limit_k_min -23
_diffrn_reflns_limit_l_max 33
_diffrn_reflns_limit_l_min -33
_diffrn_reflns_number 84461
_diffrn_reflns_point_group_measured_fraction_full 0.996
_diffrn_reflns_point_group_measured_fraction_max 0.996
_diffrn_reflns_theta_full 67.684
_diffrn_reflns_theta_max 67.999
_diffrn_reflns_theta_min 6.357
_diffrn_source 'micro-focus sealed X-ray tube'
_exptl_absorpt_coefficient_mu 0.709
_exptl_absorpt_correction_T_max 1.00000
_exptl_absorpt_correction_T_min 0.78849
_exptl_absorpt_correction_type multi-scan
_exptl_absorpt_process_details
;
CrysAlisPro 1.171.39.46 (Rigaku Oxford Diffraction, 2018)
Empirical absorption correction using spherical harmonics,
 implemented in SCALE3 ABSPACK scaling algorithm.
;
_exptl_crystal_colour colorless
_exptl_crystal_density_diffrn 1.125
_exptl_crystal_description block
_exptl_crystal_F_000 2008
_exptl_crystal_size_max 0.410
_exptl_crystal_size_mid 0.200
_exptl_crystal_size_min 0.110
_refine_diff_density_max 0.757
_refine_diff_density_min -0.409
_refine_diff_density_rms 0.068
_refine_ls_extinction_method none
_refine_ls_goodness_of_fit_ref 1.026
_refine_ls_hydrogen_treatment mixed
_refine_ls_matrix_type full
_refine_ls_number_parameters 1269
_refine_ls_number_reflns 19775
_refine_ls_number_restraints 12
_refine_ls_restrained_S_all 1.040
_refine_ls_R_factor_all 0.0683
_refine_ls_R_factor_gt 0.0567
_refine_ls_shift/su_max 0.001
_refine_ls_shift/su_mean 0.000
_refine_ls_structure_factor_coef Fsqd
_refine_ls_weighting_details 'w=1/[\s^2^(Fo^2^)+(0.0963P)^2^+1.3036P] where P=(Fo^2^+2Fc^2^)/3'
_refine_ls_weighting_scheme calc
_refine_ls_wR_factor_gt 0.1544
_refine_ls_wR_factor_ref 0.1636
_reflns_Friedel_coverage 0.000
_reflns_number_gt 16309
_reflns_number_total 19775
_reflns_threshold_expression 'I > 2\s(I)'
_cod_data_source_file c9dt01085h2.cif
_cod_data_source_block Cj1344
_cod_depositor_comments 'Adding full bibliography for 7049610--7049618.cif.'
_cod_database_code 7049614
_shelx_shelxl_version_number 2016/6
_shelx_space_group_comment
;
The symmetry employed for this shelxl refinement is uniquely defined
by the following loop, which should always be used as a source of
symmetry information in preference to the above space-group names.
They are only intended as comments.
;
_shelx_estimated_absorpt_t_min 0.760
_shelx_estimated_absorpt_t_max 0.926

loop_
_space_group_symop_operation_xyz
'x, y, z'
'-x, -y, -z'

loop_
_atom_site_label
_atom_site_type_symbol
_atom_site_fract_x
_atom_site_fract_y
_atom_site_fract_z
_atom_site_U_iso_or_equiv
_atom_site_adp_type
_atom_site_occupancy
_atom_site_site_symmetry_order
_atom_site_calc_flag
_atom_site_refinement_flags_posn
_atom_site_refinement_flags_adp
Mg1 Mg 0.75430(5) 0.53263(3) 0.82779(2) 0.01596(13) Uani 1 1 d . .
O1 O 0.58902(11) 0.48798(6) 0.86015(4) 0.0156(2) Uani 1 1 d . .
N1 N 0.90727(14) 0.49511(7) 0.77498(5) 0.0171(3) Uani 1 1 d . .
C1 C 0.54562(17) 0.41861(8) 0.86098(6) 0.0174(3) Uani 1 1 d . .
B1 B 0.48722(19) 0.53859(9) 0.83897(7) 0.0159(4) Uani 1 1 d . .
Mg2 Mg 1.49584(6) 0.70392(3) 0.51782(2) 0.02316(15) Uani 1 1 d . .
O2 O 0.58376(11) 0.58041(6) 0.80272(4) 0.0156(2) Uani 1 1 d . .
N2 N 0.87990(14) 0.49955(7) 0.88130(5) 0.0170(3) Uani 1 1 d . .
C2 C 0.4636(2) 0.40244(9) 0.91003(7) 0.0242(4) Uani 1 1 d . .
H2A H 0.519206 0.406584 0.935161 0.036 Uiso 1 1 calc R U
H2B H 0.434462 0.355320 0.912387 0.036 Uiso 1 1 calc R U
H2C H 0.384349 0.435002 0.914110 0.036 Uiso 1 1 calc R U
B2 B 0.9535(2) 0.63181(10) 0.81624(9) 0.0249(4) Uani 1 1 d . .
Mg3 Mg -0.03550(6) -0.00660(3) 0.79812(2) 0.02298(15) Uani 1 1 d . .
O3 O 0.41422(12) 0.58971(6) 0.86765(4) 0.0185(3) Uani 1 1 d . .
N3 N 1.65314(16) 0.68891(8) 0.45875(6) 0.0249(3) Uani 1 1 d . .
C3 C 0.66807(19) 0.36795(9) 0.85395(7) 0.0247(4) Uani 1 1 d . .
H3A H 0.726799 0.382520 0.824413 0.037 Uiso 1 1 calc R U
H3B H 0.638701 0.321854 0.851545 0.037 Uiso 1 1 calc R U
H3C H 0.717673 0.366808 0.881373 0.037 Uiso 1 1 calc R U
B3 B 1.2298(2) 0.71181(11) 0.52857(8) 0.0248(4) Uani 1 1 d . .
O4 O 0.39776(11) 0.49471(6) 0.82224(5) 0.0179(3) Uani 1 1 d . .
N4 N 1.62101(16) 0.76814(8) 0.54510(6) 0.0232(3) Uani 1 1 d . .
C4 C 0.45926(17) 0.42641(8) 0.81920(7) 0.0182(3) Uani 1 1 d . .
B4 B 1.6855(3) 0.60871(12) 0.55720(9) 0.0308(5) Uani 1 1 d . .
O5 O 1.32177(13) 0.68994(7) 0.56549(5) 0.0241(3) Uani 1 1 d . .
N5 N -0.15605(16) -0.07788(8) 0.84227(6) 0.0243(3) Uani 1 1 d . .
C5 C 0.34994(19) 0.37539(9) 0.82524(7) 0.0248(4) Uani 1 1 d . .
H5A H 0.288190 0.382303 0.854910 0.037 Uiso 1 1 calc R U
H5B H 0.391344 0.328246 0.826910 0.037 Uiso 1 1 calc R U
H5C H 0.299800 0.382719 0.797807 0.037 Uiso 1 1 calc R U
B5 B -0.0366(2) 0.12910(10) 0.78711(8) 0.0247(4) Uani 1 1 d . .
O6 O 1.33449(13) 0.72972(7) 0.48533(5) 0.0240(3) Uani 1 1 d . .
N6 N -0.00436(17) -0.07871(8) 0.74414(6) 0.0277(4) Uani 1 1 d . .
C6 C 0.54371(19) 0.42273(9) 0.76964(7) 0.0230(4) Uani 1 1 d . .
H6A H 0.486824 0.437245 0.744717 0.035 Uiso 1 1 calc R U
H6B H 0.580465 0.375262 0.765888 0.035 Uiso 1 1 calc R U
H6C H 0.617878 0.453335 0.766578 0.035 Uiso 1 1 calc R U
B6 B 0.1557(3) -0.11223(12) 0.82871(11) 0.0350(6) Uani 1 1 d . .
O7 O 1.15031(14) 0.65360(7) 0.52888(5) 0.0302(3) Uani 1 1 d . .
C7 C 0.51265(17) 0.64738(8) 0.79484(7) 0.0186(4) Uani 1 1 d . .
O8 O 1.14377(14) 0.77404(7) 0.53244(5) 0.0309(3) Uani 1 1 d . .
C8 C 0.41613(19) 0.63935(9) 0.75899(7) 0.0240(4) Uani 1 1 d . .
H8A H 0.467434 0.623336 0.729385 0.036 Uiso 1 1 calc R U
H8B H 0.368381 0.683925 0.751691 0.036 Uiso 1 1 calc R U
H8C H 0.350739 0.605642 0.772919 0.036 Uiso 1 1 calc R U
O9 O -0.00969(13) 0.08062(6) 0.83080(5) 0.0253(3) Uani 1 1 d . .
C9 C 0.60937(19) 0.70210(9) 0.77405(7) 0.0231(4) Uani 1 1 d . .
H9A H 0.681615 0.701329 0.793881 0.035 Uiso 1 1 calc R U
H9B H 0.560669 0.747583 0.773600 0.035 Uiso 1 1 calc R U
H9C H 0.648303 0.692731 0.741230 0.035 Uiso 1 1 calc R U
O10 O -0.08580(13) 0.07785(6) 0.75777(5) 0.0238(3) Uani 1 1 d . .
C10 C 0.43815(17) 0.65841(8) 0.84646(7) 0.0186(3) Uani 1 1 d . .
O11 O -0.14401(13) 0.18176(6) 0.79177(5) 0.0276(3) Uani 1 1 d . .
C11 C 0.52496(19) 0.69263(9) 0.87643(7) 0.0236(4) Uani 1 1 d . .
H11A H 0.485059 0.687902 0.910302 0.035 Uiso 1 1 calc R U
H11B H 0.529226 0.741651 0.865352 0.035 Uiso 1 1 calc R U
H11C H 0.616139 0.670239 0.872829 0.035 Uiso 1 1 calc R U
O12 O 0.09153(14) 0.15774(7) 0.77088(6) 0.0314(3) Uani 1 1 d . .
C12 C 0.30280(19) 0.69997(9) 0.84715(7) 0.0258(4) Uani 1 1 d . .
H12A H 0.241329 0.674945 0.832296 0.039 Uiso 1 1 calc R U
H12B H 0.316318 0.744965 0.829171 0.039 Uiso 1 1 calc R U
H12C H 0.263930 0.706664 0.880418 0.039 Uiso 1 1 calc R U
C13 C 0.89256(17) 0.46057(9) 0.73312(6) 0.0187(3) Uani 1 1 d . .
C14 C 0.83437(18) 0.49880(10) 0.69619(7) 0.0226(4) Uani 1 1 d . .
C15 C 0.7979(2) 0.57456(10) 0.69817(7) 0.0279(4) Uani 1 1 d . .
H15A H 0.773492 0.594119 0.667145 0.042 Uiso 1 1 calc R U
H15B H 0.875064 0.597468 0.705271 0.042 Uiso 1 1 calc R U
H15C H 0.721136 0.581590 0.723392 0.042 Uiso 1 1 calc R U
C16 C 0.8107(2) 0.46513(11) 0.65712(7) 0.0283(4) Uani 1 1 d . .
H16 H 0.771094 0.490384 0.631753 0.034 Uiso 1 1 calc R U
C17 C 0.8443(2) 0.39550(12) 0.65508(8) 0.0326(5) Uani 1 1 d . .
H17 H 0.825944 0.372874 0.628686 0.039 Uiso 1 1 calc R U
C18 C 0.9046(2) 0.35843(10) 0.69135(8) 0.0295(4) Uani 1 1 d . .
H18 H 0.929146 0.310732 0.689151 0.035 Uiso 1 1 calc R U
C19 C 0.93011(18) 0.39007(9) 0.73122(7) 0.0227(4) Uani 1 1 d . .
C20 C 0.9996(2) 0.34871(10) 0.76907(8) 0.0283(4) Uani 1 1 d . .
H20A H 0.984189 0.299786 0.768845 0.042 Uiso 1 1 calc R U
H20B H 0.963460 0.364367 0.800642 0.042 Uiso 1 1 calc R U
H20C H 1.096611 0.354971 0.762434 0.042 Uiso 1 1 calc R U
C21 C 1.02352(17) 0.51692(8) 0.77883(6) 0.0183(3) Uani 1 1 d . .
C22 C 1.14433(18) 0.51201(10) 0.74116(7) 0.0244(4) Uani 1 1 d . .
H22A H 1.124283 0.485643 0.715559 0.037 Uiso 1 1 calc R U
H22B H 1.220495 0.488720 0.755485 0.037 Uiso 1 1 calc R U
H22C H 1.167415 0.558466 0.727738 0.037 Uiso 1 1 calc R U
C23 C 1.04142(17) 0.55529(9) 0.82075(6) 0.0189(3) Uani 1 1 d . .
H23 H 1.138960 0.564304 0.817954 0.023 Uiso 1 1 calc R U
C24 C 0.99890(17) 0.52267(8) 0.87019(6) 0.0178(3) Uani 1 1 d . .
C25 C 1.09718(19) 0.52457(10) 0.90471(7) 0.0260(4) Uani 1 1 d . .
H25A H 1.057493 0.505794 0.936649 0.039 Uiso 1 1 calc R U
H25B H 1.118870 0.572337 0.906184 0.039 Uiso 1 1 calc R U
H25C H 1.179674 0.496817 0.893960 0.039 Uiso 1 1 calc R U
C26 C 0.84006(17) 0.46510(9) 0.92788(6) 0.0182(3) Uani 1 1 d . .
C27 C 0.89370(18) 0.39813(9) 0.93964(7) 0.0225(4) Uani 1 1 d . .
C28 C 1.0016(2) 0.36179(11) 0.90664(8) 0.0333(5) Uani 1 1 d . .
H28A H 1.090148 0.368789 0.915264 0.050 Uiso 1 1 calc R U
H28B H 0.997602 0.380533 0.873418 0.050 Uiso 1 1 calc R U
H28C H 0.987514 0.312357 0.909691 0.050 Uiso 1 1 calc R U
C29 C 0.8437(2) 0.36440(10) 0.98379(7) 0.0287(4) Uani 1 1 d . .
H29 H 0.879144 0.319119 0.992355 0.034 Uiso 1 1 calc R U
C30 C 0.7442(2) 0.39534(11) 1.01520(7) 0.0293(4) Uani 1 1 d . .
H30 H 0.710181 0.371137 1.044747 0.035 Uiso 1 1 calc R U
C31 C 0.69423(19) 0.46181(10) 1.00349(7) 0.0258(4) Uani 1 1 d . .
H31 H 0.626858 0.483310 1.025509 0.031 Uiso 1 1 calc R U
C32 C 0.74079(18) 0.49772(9) 0.96007(7) 0.0209(4) Uani 1 1 d . .
C33 C 0.6855(2) 0.56989(10) 0.94798(7) 0.0274(4) Uani 1 1 d . .
H33A H 0.619214 0.569058 0.925952 0.041 Uiso 1 1 calc R U
H33B H 0.759205 0.598062 0.932650 0.041 Uiso 1 1 calc R U
H33C H 0.642155 0.589671 0.977446 0.041 Uiso 1 1 calc R U
C34 C 1.2522(2) 0.63816(10) 0.59893(7) 0.0274(4) Uani 1 1 d . .
C35 C 1.1530(2) 0.67736(12) 0.63467(8) 0.0341(5) Uani 1 1 d . .
H35A H 1.202429 0.706086 0.651711 0.051 Uiso 1 1 calc R U
H35B H 1.103575 0.644418 0.657820 0.051 Uiso 1 1 calc R U
H35C H 1.089224 0.706725 0.617404 0.051 Uiso 1 1 calc R U
C36 C 1.3499(2) 0.59186(12) 0.62575(8) 0.0338(5) Uani 1 1 d . .
H36A H 1.422683 0.572879 0.602673 0.051 Uiso 1 1 calc R U
H36B H 1.301998 0.554052 0.644458 0.051 Uiso 1 1 calc R U
H36C H 1.387945 0.618780 0.647410 0.051 Uiso 1 1 calc R U
C37 C 1.1820(2) 0.59993(10) 0.56441(7) 0.0280(4) Uani 1 1 d . .
C38 C 1.2750(2) 0.54442(11) 0.54029(9) 0.0352(5) Uani 1 1 d . .
H38A H 1.237589 0.531479 0.512562 0.053 Uiso 1 1 calc R U
H38B H 1.283334 0.503873 0.563197 0.053 Uiso 1 1 calc R U
H38C H 1.364102 0.562096 0.529555 0.053 Uiso 1 1 calc R U
C39 C 1.0526(2) 0.56860(11) 0.58816(9) 0.0353(5) Uani 1 1 d . .
H39A H 0.988038 0.605089 0.600583 0.053 Uiso 1 1 calc R U
H39B H 1.072042 0.534996 0.614692 0.053 Uiso 1 1 calc R U
H39C H 1.014167 0.545456 0.564558 0.053 Uiso 1 1 calc R U
C40 C 1.2774(2) 0.78738(10) 0.45736(8) 0.0292(4) Uani 1 1 d . .
C41 C 1.1932(2) 0.75677(13) 0.42506(9) 0.0400(5) Uani 1 1 d . .
H41A H 1.251106 0.725827 0.404283 0.060 Uiso 1 1 calc R U
H41B H 1.151819 0.794005 0.405210 0.060 Uiso 1 1 calc R U
H41C H 1.122400 0.730796 0.444901 0.060 Uiso 1 1 calc R U
C42 C 1.3888(2) 0.82696(13) 0.42713(9) 0.0415(5) Uani 1 1 d . .
H42A H 1.450241 0.840539 0.447897 0.062 Uiso 1 1 calc R U
H42B H 1.349257 0.868276 0.410590 0.062 Uiso 1 1 calc R U
H42C H 1.438770 0.797609 0.403362 0.062 Uiso 1 1 calc R U
C43 C 1.1902(2) 0.82747(10) 0.49740(8) 0.0323(5) Uani 1 1 d . .
C44 C 1.2706(3) 0.87399(13) 0.52066(11) 0.0477(6) Uani 1 1 d . .
H44A H 1.216076 0.889870 0.549729 0.071 Uiso 1 1 calc R U
H44B H 1.295237 0.913866 0.498132 0.071 Uiso 1 1 calc R U
H44C H 1.352633 0.848307 0.529153 0.071 Uiso 1 1 calc R U
C45 C 1.0677(3) 0.86797(14) 0.48043(11) 0.0515(7) Uani 1 1 d . .
H45A H 1.010608 0.836270 0.469195 0.077 Uiso 1 1 calc R U
H45B H 1.097616 0.902187 0.454077 0.077 Uiso 1 1 calc R U
H45C H 1.016185 0.891477 0.507097 0.077 Uiso 1 1 calc R U
C46 C 1.64348(19) 0.68791(10) 0.40854(7) 0.0263(4) Uani 1 1 d . .
C47 C 1.5562(2) 0.64290(10) 0.39464(8) 0.0284(4) Uani 1 1 d . .
C48 C 1.4765(2) 0.59484(11) 0.43084(8) 0.0326(4) Uani 1 1 d . .
H48A H 1.393583 0.619497 0.444911 0.049 Uiso 1 1 calc R U
H48B H 1.530421 0.577963 0.456228 0.049 Uiso 1 1 calc R U
H48C H 1.453557 0.555721 0.415010 0.049 Uiso 1 1 calc R U
C49 C 1.5447(2) 0.64384(12) 0.34621(8) 0.0359(5) Uani 1 1 d . .
H49 H 1.486734 0.613560 0.336279 0.043 Uiso 1 1 calc R U
C50 C 1.6163(2) 0.68809(13) 0.31203(8) 0.0396(5) Uani 1 1 d . .
H50 H 1.606904 0.688084 0.279089 0.048 Uiso 1 1 calc R U
C51 C 1.7017(2) 0.73235(12) 0.32614(8) 0.0365(5) Uani 1 1 d . .
H51 H 1.751079 0.762367 0.302666 0.044 Uiso 1 1 calc R U
C52 C 1.7159(2) 0.73325(11) 0.37433(8) 0.0314(4) Uani 1 1 d . .
C53 C 1.8094(3) 0.78293(14) 0.38765(9) 0.0432(6) Uani 1 1 d . .
H53A H 1.898082 0.759189 0.389862 0.065 Uiso 1 1 calc R U
H53B H 1.772208 0.799990 0.418705 0.065 Uiso 1 1 calc R U
H53C H 1.818614 0.821833 0.363016 0.065 Uiso 1 1 calc R U
C54 C 1.76459(19) 0.66694(10) 0.47461(7) 0.0249(4) Uani 1 1 d . .
C55 C 1.8817(2) 0.63056(11) 0.44541(8) 0.0314(4) Uani 1 1 d . .
H55A H 1.857644 0.623627 0.413940 0.047 Uiso 1 1 calc R U
H55B H 1.903667 0.585739 0.462159 0.047 Uiso 1 1 calc R U
H55C H 1.959998 0.658625 0.441111 0.047 Uiso 1 1 calc R U
C56 C 1.77860(19) 0.67049(10) 0.52589(7) 0.0271(4) Uani 1 1 d . .
H56 H 1.875090 0.658169 0.529650 0.033 Uiso 1 1 calc R U
C57 C 1.73679(19) 0.73601(10) 0.54877(7) 0.0242(4) Uani 1 1 d . .
C58 C 1.8336(2) 0.75725(11) 0.57932(8) 0.0299(4) Uani 1 1 d . .
H58A H 1.797814 0.799963 0.593516 0.045 Uiso 1 1 calc R U
H58B H 1.920653 0.764904 0.559461 0.045 Uiso 1 1 calc R U
H58C H 1.845770 0.720776 0.604936 0.045 Uiso 1 1 calc R U
C59 C 1.58454(19) 0.83150(10) 0.56781(7) 0.0255(4) Uani 1 1 d . .
C60 C 1.6101(2) 0.89442(11) 0.54084(8) 0.0316(4) Uani 1 1 d . .
C61 C 1.6834(2) 0.89718(12) 0.49069(9) 0.0374(5) Uani 1 1 d . .
H61A H 1.683432 0.945154 0.476805 0.056 Uiso 1 1 calc R U
H61B H 1.638186 0.869850 0.471268 0.056 Uiso 1 1 calc R U
H61C H 1.776446 0.878354 0.491116 0.056 Uiso 1 1 calc R U
C62 C 1.5661(2) 0.95525(12) 0.56221(10) 0.0430(6) Uani 1 1 d . .
H62 H 1.582054 0.998389 0.544472 0.052 Uiso 1 1 calc R U
C63 C 1.4999(3) 0.95388(13) 0.60844(11) 0.0513(7) Uani 1 1 d . .
H63 H 1.470081 0.995874 0.622245 0.062 Uiso 1 1 calc R U
C64 C 1.4767(2) 0.89151(13) 0.63495(10) 0.0424(5) Uani 1 1 d . .
H64 H 1.431509 0.891044 0.666978 0.051 Uiso 1 1 calc R U
C65 C 1.5189(2) 0.82919(11) 0.61510(8) 0.0296(4) Uani 1 1 d . .
C66 C 1.4958(2) 0.76183(12) 0.64459(8) 0.0364(5) Uani 1 1 d . .
H66A H 1.448308 0.770684 0.676494 0.055 Uiso 1 1 calc R U
H66B H 1.582774 0.736768 0.647799 0.055 Uiso 1 1 calc R U
H66C H 1.441380 0.734103 0.628699 0.055 Uiso 1 1 calc R U
C67 C 0.0904(2) 0.11340(10) 0.85129(9) 0.0329(5) Uani 1 1 d . .
C68 C 0.1619(3) 0.06261(11) 0.88493(10) 0.0432(6) Uani 1 1 d . .
H68A H 0.099941 0.051583 0.914422 0.065 Uiso 1 1 calc R U
H68B H 0.240672 0.083237 0.892881 0.065 Uiso 1 1 calc R U
H68C H 0.190974 0.020307 0.869164 0.065 Uiso 1 1 calc R U
C69 C 0.0143(3) 0.17064(11) 0.88000(9) 0.0410(5) Uani 1 1 d . .
H69A H -0.026539 0.205304 0.858154 0.061 Uiso 1 1 calc R U
H69B H 0.077273 0.192375 0.896334 0.061 Uiso 1 1 calc R U
H69C H -0.056459 0.150840 0.903867 0.061 Uiso 1 1 calc R U
C70 C 0.1822(2) 0.14142(10) 0.80559(9) 0.0347(5) Uani 1 1 d . .
C71 C 0.2903(2) 0.08750(13) 0.78646(12) 0.0488(7) Uani 1 1 d . .
H71A H 0.249075 0.043916 0.785337 0.073 Uiso 1 1 calc R U
H71B H 0.359706 0.080354 0.807693 0.073 Uiso 1 1 calc R U
H71C H 0.331455 0.103668 0.754080 0.073 Uiso 1 1 calc R U
C72 C 0.2503(3) 0.20613(12) 0.81223(11) 0.0453(6) Uani 1 1 d . .
H72A H 0.309788 0.219803 0.782657 0.068 Uiso 1 1 calc R U
H72B H 0.303504 0.196734 0.838773 0.068 Uiso 1 1 calc R U
H72C H 0.181602 0.243492 0.819539 0.068 Uiso 1 1 calc R U
C73 C -0.2076(2) 0.10814(10) 0.74022(7) 0.0256(4) Uani 1 1 d . .
C74 C -0.3001(2) 0.05188(11) 0.73607(9) 0.0369(5) Uani 1 1 d . .
H74A H -0.258837 0.023098 0.710552 0.055 Uiso 1 1 calc R U
H74B H -0.386870 0.072875 0.728362 0.055 Uiso 1 1 calc R U
H74C H -0.314436 0.023310 0.766616 0.055 Uiso 1 1 calc R U
C75 C -0.1654(3) 0.14561(12) 0.69159(8) 0.0398(5) Uani 1 1 d . .
H75A H -0.104315 0.181115 0.694833 0.060 Uiso 1 1 calc R U
H75B H -0.245335 0.167329 0.678834 0.060 Uiso 1 1 calc R U
H75C H -0.119115 0.112686 0.669582 0.060 Uiso 1 1 calc R U
C76 C -0.26390(19) 0.15787(9) 0.77957(7) 0.0252(4) Uani 1 1 d . .
C77 C -0.3408(2) 0.12194(11) 0.82464(8) 0.0338(5) Uani 1 1 d . .
H77A H -0.285978 0.081693 0.835934 0.051 Uiso 1 1 calc R U
H77B H -0.425601 0.107003 0.817154 0.051 Uiso 1 1 calc R U
H77C H -0.360266 0.154060 0.849756 0.051 Uiso 1 1 calc R U
C78 C -0.3502(2) 0.21934(10) 0.76124(9) 0.0331(5) Uani 1 1 d . .
H78A H -0.386642 0.247080 0.787899 0.050 Uiso 1 1 calc R U
H78B H -0.424659 0.202919 0.747534 0.050 Uiso 1 1 calc R U
H78C H -0.294988 0.247612 0.736483 0.050 Uiso 1 1 calc R U
C79 C -0.2824(2) -0.06257(9) 0.87206(7) 0.0266(4) Uani 1 1 d . .
C80 C -0.4030(2) -0.07616(10) 0.85674(8) 0.0304(4) Uani 1 1 d . .
C81 C -0.4047(2) -0.11286(11) 0.81288(9) 0.0372(5) Uani 1 1 d . .
H81A H -0.497748 -0.121747 0.810140 0.056 Uiso 1 1 calc R U
H81B H -0.350725 -0.156734 0.815280 0.056 Uiso 1 1 calc R U
H81C H -0.366789 -0.084191 0.784443 0.056 Uiso 1 1 calc R U
C82 C -0.5245(2) -0.05481(12) 0.88370(9) 0.0385(5) Uani 1 1 d . .
H82 H -0.607369 -0.063382 0.873736 0.046 Uiso 1 1 calc R U
C83 C -0.5255(2) -0.02152(13) 0.92451(9) 0.0427(6) Uani 1 1 d . .
H83 H -0.608724 -0.006298 0.942169 0.051 Uiso 1 1 calc R U
C84 C -0.4056(3) -0.01029(12) 0.93975(9) 0.0394(5) Uani 1 1 d . .
H84 H -0.407461 0.012034 0.968280 0.047 Uiso 1 1 calc R U
C85 C -0.2823(2) -0.03086(10) 0.91437(8) 0.0319(4) Uani 1 1 d . .
C86 C -0.1521(3) -0.01892(13) 0.93164(9) 0.0415(5) Uani 1 1 d . .
H86A H -0.103848 0.015503 0.909415 0.062 Uiso 1 1 calc R U
H86B H -0.096214 -0.062296 0.933044 0.062 Uiso 1 1 calc R U
H86C H -0.171445 -0.002210 0.963712 0.062 Uiso 1 1 calc R U
C87 C -0.0966(2) -0.13921(9) 0.84507(7) 0.0254(4) Uani 1 1 d . .
C88 C -0.1470(2) -0.19588(11) 0.88105(9) 0.0374(5) Uani 1 1 d . .
H88A H -0.226199 -0.178322 0.902054 0.056 Uiso 1 1 calc R U
H88B H -0.076061 -0.212806 0.900357 0.056 Uiso 1 1 calc R U
H88C H -0.171689 -0.233690 0.864320 0.056 Uiso 1 1 calc R U
C89 C 0.0323(2) -0.15578(9) 0.81335(8) 0.0279(4) Uani 1 1 d . .
H89 H 0.056685 -0.206204 0.819283 0.033 Uiso 1 1 calc R U
C90 C 0.0366(2) -0.13950(10) 0.76072(8) 0.0282(4) Uani 1 1 d . .
C91 C 0.1006(3) -0.19509(11) 0.72986(9) 0.0409(5) Uani 1 1 d . .
H91A H 0.113334 -0.176608 0.696135 0.061 Uiso 1 1 calc R U
H91B H 0.041928 -0.233680 0.733845 0.061 Uiso 1 1 calc R U
H91C H 0.188138 -0.211242 0.739474 0.061 Uiso 1 1 calc R U
C92 C -0.0077(3) -0.06362(11) 0.69347(8) 0.0387(5) Uani 1 1 d . .
C93 C 0.0832(3) -0.01750(12) 0.66800(10) 0.0545(8) Uani 1 1 d . .
C94 C 0.1860(3) 0.01178(14) 0.69185(13) 0.0626(9) Uani 1 1 d . .
H94A H 0.258703 0.028544 0.667455 0.094 Uiso 1 1 calc R U
H94B H 0.223081 -0.024068 0.713836 0.094 Uiso 1 1 calc R U
H94C H 0.143799 0.050116 0.709923 0.094 Uiso 1 1 calc R U
C95 C 0.0729(5) 0.00026(15) 0.61967(12) 0.0802(12) Uani 1 1 d . U
H95 H 0.134137 0.030750 0.601406 0.096 Uiso 1 1 calc R U
C96 C -0.0234(6) -0.02526(16) 0.59792(12) 0.0925(14) Uani 1 1 d . U
H96 H -0.029236 -0.011887 0.565051 0.111 Uiso 1 1 calc R U
C97 C -0.1109(5) -0.06977(15) 0.62334(11) 0.0830(14) Uani 1 1 d . .
H97 H -0.177917 -0.086613 0.607903 0.100 Uiso 1 1 calc R U
C98 C -0.1044(3) -0.09113(12) 0.67130(9) 0.0514(7) Uani 1 1 d . .
C99 C -0.1990(3) -0.14269(16) 0.69704(11) 0.0586(8) Uani 1 1 d . .
H99A H -0.289168 -0.131475 0.688109 0.088 Uiso 1 1 calc R U
H99B H -0.202948 -0.141296 0.731788 0.088 Uiso 1 1 calc R U
H99C H -0.166726 -0.188983 0.688057 0.088 Uiso 1 1 calc R U
C100 C 0.8793(5) 0.1602(2) 1.01682(16) 0.0863(11) Uani 1 1 d . .
H10A H 0.885349 0.113347 1.006675 0.129 Uiso 1 1 calc R U
H10B H 0.922493 0.160197 1.045685 0.129 Uiso 1 1 calc R U
H10C H 0.924932 0.190951 0.991035 0.129 Uiso 1 1 calc R U
C101 C 0.7357(4) 0.1848(2) 1.02749(14) 0.0759(10) Uani 1 1 d . .
H10D H 0.730741 0.232870 1.036361 0.091 Uiso 1 1 calc R U
H10E H 0.692621 0.156136 1.055551 0.091 Uiso 1 1 calc R U
C102 C 0.6589(4) 0.18240(17) 0.98687(16) 0.0794(11) Uani 1 1 d . .
H10F H 0.670819 0.135048 0.976428 0.095 Uiso 1 1 calc R U
H10G H 0.698835 0.213668 0.959701 0.095 Uiso 1 1 calc R U
C103 C 0.5109(4) 0.2017(2) 0.99675(16) 0.0765(10) Uani 1 1 d . .
H10H H 0.472738 0.172657 1.025444 0.092 Uiso 1 1 calc R U
H10I H 0.499636 0.250128 1.005152 0.092 Uiso 1 1 calc R U
C104 C 0.4306(5) 0.1957(2) 0.95870(17) 0.0908(13) Uani 1 1 d . .
H10J H 0.439281 0.147343 0.950251 0.109 Uiso 1 1 calc R U
H10K H 0.466521 0.225071 0.929819 0.109 Uiso 1 1 calc R U
C105 C 0.2779(4) 0.2175(3) 0.97333(18) 0.1064(16) Uani 1 1 d . .
H1 H 0.235169 0.180929 0.995216 0.160 Uiso 1 1 calc R U
H2 H 0.233389 0.224934 0.944525 0.160 Uiso 1 1 calc R U
H3 H 0.269576 0.260246 0.989400 0.160 Uiso 1 1 calc R U
H7 H 1.575(2) 0.6169(11) 0.5491(8) 0.021(5) Uiso 1 1 d . .
H9 H 0.835(2) 0.6232(12) 0.8235(9) 0.031(6) Uiso 1 1 d . .
H4 H 0.130(3) -0.0532(13) 0.8188(9) 0.034(6) Uiso 1 1 d . .
H5 H 1.726(3) 0.5540(14) 0.5472(10) 0.041(7) Uiso 1 1 d . .
H6 H 0.977(3) 0.6580(15) 0.7785(11) 0.051(8) Uiso 1 1 d . .
H8 H 0.976(3) 0.6664(13) 0.8453(9) 0.035(6) Uiso 1 1 d . .
H10 H 1.676(3) 0.6155(15) 0.5987(10) 0.047(7) Uiso 1 1 d . .
H11 H 0.254(3) -0.1232(15) 0.8035(11) 0.051(8) Uiso 1 1 d . .
H12 H 0.159(3) -0.1234(14) 0.8695(11) 0.046(7) Uiso 1 1 d . .

loop_
_atom_site_aniso_label
_atom_site_aniso_U_11
_atom_site_aniso_U_22
_atom_site_aniso_U_33
_atom_site_aniso_U_23
_atom_site_aniso_U_13
_atom_site_aniso_U_12
Mg1 0.0101(3) 0.0168(3) 0.0214(3) -0.0025(2) -0.0021(2) -0.0029(2)
O1 0.0116(6) 0.0127(5) 0.0233(6) -0.0008(4) -0.0033(5) -0.0043(4)
N1 0.0120(7) 0.0175(7) 0.0224(7) -0.0026(5) -0.0019(6) -0.0043(5)
C1 0.0146(8) 0.0123(7) 0.0260(9) -0.0032(6) -0.0023(7) -0.0048(6)
B1 0.0113(9) 0.0153(8) 0.0211(9) -0.0005(7) -0.0019(7) -0.0033(7)
Mg2 0.0167(3) 0.0284(3) 0.0251(3) -0.0038(2) -0.0030(2) -0.0039(2)
O2 0.0108(5) 0.0133(5) 0.0222(6) -0.0004(4) -0.0010(5) -0.0028(4)
N2 0.0122(7) 0.0192(7) 0.0200(7) -0.0022(5) -0.0022(6) -0.0023(5)
C2 0.0245(10) 0.0226(8) 0.0252(9) 0.0004(7) -0.0004(8) -0.0087(7)
B2 0.0196(10) 0.0174(9) 0.0383(12) -0.0027(8) -0.0040(9) -0.0056(8)
Mg3 0.0200(3) 0.0155(3) 0.0337(3) -0.0040(2) -0.0027(3) -0.0028(2)
O3 0.0156(6) 0.0134(5) 0.0256(6) -0.0018(5) 0.0011(5) -0.0029(4)
N3 0.0206(8) 0.0302(8) 0.0251(8) -0.0046(6) -0.0033(6) -0.0053(6)
C3 0.0211(9) 0.0180(8) 0.0364(10) -0.0054(7) -0.0076(8) 0.0004(7)
B3 0.0190(10) 0.0287(11) 0.0265(11) -0.0003(8) -0.0015(8) -0.0048(8)
O4 0.0104(6) 0.0152(5) 0.0295(7) -0.0041(5) -0.0049(5) -0.0025(4)
N4 0.0194(8) 0.0257(8) 0.0255(8) -0.0020(6) -0.0042(6) -0.0052(6)
C4 0.0127(8) 0.0153(8) 0.0278(9) -0.0049(6) -0.0032(7) -0.0030(6)
B4 0.0307(12) 0.0290(11) 0.0337(12) -0.0009(9) -0.0093(10) -0.0013(9)
O5 0.0190(6) 0.0259(6) 0.0275(7) 0.0006(5) -0.0029(5) -0.0056(5)
N5 0.0205(8) 0.0191(7) 0.0329(9) -0.0033(6) -0.0005(7) -0.0032(6)
C5 0.0171(9) 0.0213(8) 0.0378(11) -0.0066(7) -0.0034(8) -0.0084(7)
B5 0.0214(11) 0.0171(9) 0.0366(12) -0.0035(8) -0.0051(9) -0.0037(8)
O6 0.0181(6) 0.0264(6) 0.0273(7) 0.0009(5) -0.0036(5) -0.0028(5)
N6 0.0290(9) 0.0207(7) 0.0324(9) -0.0055(6) 0.0002(7) -0.0006(6)
C6 0.0203(9) 0.0251(9) 0.0252(9) -0.0079(7) -0.0025(7) -0.0047(7)
B6 0.0258(12) 0.0232(11) 0.0578(17) -0.0036(10) -0.0117(11) -0.0004(9)
O7 0.0269(7) 0.0299(7) 0.0353(8) 0.0037(6) -0.0099(6) -0.0094(6)
C7 0.0144(8) 0.0142(8) 0.0272(9) -0.0003(6) -0.0045(7) -0.0010(6)
O8 0.0214(7) 0.0312(7) 0.0383(8) 0.0016(6) -0.0017(6) 0.0003(6)
C8 0.0212(9) 0.0234(9) 0.0282(10) 0.0001(7) -0.0081(8) -0.0009(7)
O9 0.0218(7) 0.0191(6) 0.0375(8) -0.0042(5) -0.0093(6) -0.0048(5)
C9 0.0198(9) 0.0182(8) 0.0303(10) 0.0014(7) -0.0014(7) -0.0043(7)
O10 0.0188(6) 0.0184(6) 0.0347(7) -0.0045(5) -0.0042(5) -0.0012(5)
C10 0.0155(8) 0.0137(7) 0.0265(9) -0.0007(6) -0.0017(7) -0.0029(6)
O11 0.0210(7) 0.0182(6) 0.0461(8) -0.0077(5) -0.0101(6) -0.0017(5)
C11 0.0238(10) 0.0193(8) 0.0288(10) -0.0046(7) -0.0048(8) -0.0038(7)
O12 0.0212(7) 0.0262(7) 0.0482(9) 0.0003(6) -0.0086(6) -0.0075(5)
C12 0.0209(9) 0.0204(8) 0.0353(10) -0.0024(7) -0.0027(8) 0.0015(7)
C13 0.0115(8) 0.0237(8) 0.0207(9) -0.0050(7) 0.0024(7) -0.0057(6)
C14 0.0150(9) 0.0296(9) 0.0227(9) -0.0031(7) 0.0017(7) -0.0063(7)
C15 0.0263(10) 0.0305(10) 0.0254(10) 0.0007(8) -0.0021(8) 0.0000(8)
C16 0.0212(10) 0.0412(11) 0.0231(9) -0.0044(8) -0.0009(8) -0.0085(8)
C17 0.0284(11) 0.0430(12) 0.0292(10) -0.0153(9) -0.0003(8) -0.0121(9)
C18 0.0248(10) 0.0270(9) 0.0372(11) -0.0130(8) 0.0031(8) -0.0076(8)
C19 0.0142(8) 0.0241(9) 0.0293(10) -0.0064(7) 0.0034(7) -0.0055(7)
C20 0.0232(10) 0.0227(9) 0.0386(11) -0.0046(8) -0.0030(8) -0.0001(7)
C21 0.0147(8) 0.0174(8) 0.0222(9) 0.0007(6) -0.0021(7) -0.0013(6)
C22 0.0147(9) 0.0309(9) 0.0273(10) -0.0036(7) 0.0008(7) -0.0064(7)
C23 0.0116(8) 0.0208(8) 0.0254(9) -0.0013(7) -0.0038(7) -0.0066(6)
C24 0.0114(8) 0.0176(8) 0.0249(9) -0.0053(6) -0.0020(7) -0.0013(6)
C25 0.0161(9) 0.0344(10) 0.0296(10) -0.0028(8) -0.0066(8) -0.0082(7)
C26 0.0131(8) 0.0228(8) 0.0201(8) -0.0021(6) -0.0044(7) -0.0066(6)
C27 0.0180(9) 0.0252(9) 0.0254(9) -0.0012(7) -0.0061(7) -0.0035(7)
C28 0.0298(11) 0.0294(10) 0.0374(11) 0.0008(8) -0.0005(9) 0.0063(8)
C29 0.0289(10) 0.0278(9) 0.0302(10) 0.0045(8) -0.0088(8) -0.0064(8)
C30 0.0291(11) 0.0369(11) 0.0231(9) 0.0027(8) -0.0050(8) -0.0126(8)
C31 0.0201(9) 0.0364(10) 0.0221(9) -0.0072(8) -0.0011(7) -0.0068(8)
C32 0.0151(8) 0.0267(9) 0.0230(9) -0.0064(7) -0.0049(7) -0.0047(7)
C33 0.0255(10) 0.0284(10) 0.0283(10) -0.0083(8) -0.0010(8) 0.0001(8)
C34 0.0225(10) 0.0302(10) 0.0283(10) 0.0023(8) -0.0007(8) -0.0064(8)
C35 0.0285(11) 0.0406(11) 0.0320(11) -0.0026(9) 0.0009(9) -0.0057(9)
C36 0.0279(11) 0.0386(11) 0.0332(11) 0.0075(9) -0.0033(9) -0.0072(9)
C37 0.0252(10) 0.0264(9) 0.0321(10) 0.0032(8) -0.0041(8) -0.0078(8)
C38 0.0321(11) 0.0315(10) 0.0416(12) -0.0038(9) -0.0003(9) -0.0087(9)
C39 0.0262(11) 0.0357(11) 0.0428(12) 0.0042(9) -0.0022(9) -0.0094(9)
C40 0.0234(10) 0.0309(10) 0.0332(11) 0.0065(8) -0.0081(8) -0.0040(8)
C41 0.0366(12) 0.0505(13) 0.0355(12) 0.0008(10) -0.0152(10) -0.0044(10)
C42 0.0303(12) 0.0430(12) 0.0476(14) 0.0141(10) -0.0025(10) -0.0080(9)
C43 0.0261(10) 0.0287(10) 0.0413(12) 0.0034(8) -0.0069(9) -0.0011(8)
C44 0.0470(14) 0.0330(12) 0.0647(17) -0.0081(11) -0.0091(13) -0.0064(10)
C45 0.0426(14) 0.0489(14) 0.0598(16) 0.0044(12) -0.0129(12) 0.0162(12)
C46 0.0209(9) 0.0339(10) 0.0245(10) -0.0066(8) -0.0013(8) -0.0029(8)
C47 0.0224(10) 0.0328(10) 0.0310(10) -0.0090(8) -0.0025(8) -0.0028(8)
C48 0.0308(11) 0.0309(10) 0.0371(11) -0.0076(8) -0.0034(9) -0.0060(8)
C49 0.0339(12) 0.0440(12) 0.0330(11) -0.0129(9) -0.0060(9) -0.0089(9)
C50 0.0413(13) 0.0531(13) 0.0262(11) -0.0076(9) -0.0049(9) -0.0087(10)
C51 0.0359(12) 0.0465(12) 0.0267(11) -0.0031(9) 0.0003(9) -0.0094(10)
C52 0.0275(11) 0.0376(11) 0.0295(10) -0.0063(8) -0.0010(8) -0.0068(8)
C53 0.0447(14) 0.0538(14) 0.0330(12) -0.0029(10) -0.0006(10) -0.0255(11)
C54 0.0188(9) 0.0255(9) 0.0311(10) -0.0047(7) -0.0015(8) -0.0075(7)
C55 0.0214(10) 0.0352(10) 0.0383(11) -0.0114(9) 0.0001(8) -0.0036(8)
C56 0.0184(9) 0.0324(10) 0.0319(10) -0.0062(8) -0.0066(8) 0.0004(8)
C57 0.0189(9) 0.0281(9) 0.0261(9) -0.0016(7) -0.0029(7) -0.0053(7)
C58 0.0210(10) 0.0357(10) 0.0358(11) -0.0098(8) -0.0090(8) -0.0014(8)
C59 0.0162(9) 0.0272(9) 0.0348(10) -0.0056(8) -0.0060(8) -0.0029(7)
C60 0.0205(10) 0.0288(10) 0.0449(12) -0.0018(9) -0.0024(9) -0.0045(8)
C61 0.0300(11) 0.0347(11) 0.0453(13) 0.0039(9) -0.0016(10) -0.0052(9)
C62 0.0283(12) 0.0285(11) 0.0686(17) -0.0044(10) 0.0058(11) -0.0043(9)
C63 0.0418(14) 0.0336(12) 0.0762(19) -0.0203(12) 0.0084(13) -0.0018(10)
C64 0.0344(12) 0.0437(13) 0.0485(14) -0.0175(11) 0.0059(10) -0.0042(10)
C65 0.0207(10) 0.0337(10) 0.0357(11) -0.0088(8) -0.0027(8) -0.0050(8)
C66 0.0382(12) 0.0419(12) 0.0284(11) -0.0035(9) 0.0002(9) -0.0081(9)
C67 0.0303(11) 0.0220(9) 0.0513(13) -0.0064(9) -0.0179(10) -0.0059(8)
C68 0.0438(14) 0.0300(11) 0.0633(16) -0.0017(10) -0.0303(12) -0.0091(9)
C69 0.0471(14) 0.0305(11) 0.0514(14) -0.0126(10) -0.0193(11) -0.0061(10)
C70 0.0222(10) 0.0238(9) 0.0613(15) 0.0003(9) -0.0162(10) -0.0074(8)
C71 0.0208(11) 0.0362(12) 0.089(2) -0.0024(12) -0.0077(12) -0.0034(9)
C72 0.0339(12) 0.0312(11) 0.0763(18) 0.0034(11) -0.0248(12) -0.0139(9)
C73 0.0221(9) 0.0233(9) 0.0325(10) -0.0035(7) -0.0077(8) 0.0001(7)
C74 0.0294(11) 0.0293(10) 0.0570(14) -0.0150(10) -0.0148(10) -0.0025(9)
C75 0.0431(13) 0.0384(11) 0.0351(12) 0.0003(9) -0.0032(10) 0.0063(10)
C76 0.0180(9) 0.0217(9) 0.0369(11) -0.0055(7) -0.0050(8) -0.0021(7)
C77 0.0235(10) 0.0348(11) 0.0412(12) -0.0039(9) 0.0013(9) -0.0011(8)
C78 0.0254(10) 0.0258(10) 0.0489(13) -0.0057(9) -0.0094(9) 0.0031(8)
C79 0.0256(10) 0.0183(8) 0.0337(10) 0.0013(7) 0.0021(8) -0.0043(7)
C80 0.0257(10) 0.0221(9) 0.0419(12) 0.0022(8) -0.0011(9) -0.0051(8)
C81 0.0317(11) 0.0308(10) 0.0510(14) -0.0051(9) -0.0071(10) -0.0089(9)
C82 0.0266(11) 0.0378(11) 0.0486(14) 0.0020(10) 0.0002(10) -0.0047(9)
C83 0.0311(12) 0.0441(12) 0.0468(14) 0.0010(10) 0.0077(10) 0.0035(10)
C84 0.0433(13) 0.0361(11) 0.0353(12) -0.0047(9) 0.0054(10) -0.0002(10)
C85 0.0341(11) 0.0262(9) 0.0337(11) -0.0017(8) 0.0010(9) -0.0038(8)
C86 0.0421(13) 0.0462(13) 0.0384(12) -0.0095(10) -0.0056(10) -0.0084(10)
C87 0.0243(10) 0.0194(8) 0.0335(10) -0.0036(7) -0.0053(8) -0.0050(7)
C88 0.0389(12) 0.0229(10) 0.0468(13) 0.0016(9) 0.0022(10) -0.0021(9)
C89 0.0245(10) 0.0167(8) 0.0423(12) -0.0043(7) -0.0036(9) 0.0005(7)
C90 0.0244(10) 0.0200(9) 0.0397(11) -0.0060(8) 0.0002(8) -0.0035(7)
C91 0.0501(14) 0.0236(10) 0.0458(13) -0.0082(9) 0.0031(11) 0.0048(9)
C92 0.0561(15) 0.0232(9) 0.0328(11) -0.0065(8) 0.0031(10) 0.0104(9)
C93 0.083(2) 0.0238(10) 0.0451(14) -0.0051(10) 0.0254(14) 0.0076(12)
C94 0.0566(17) 0.0350(13) 0.082(2) -0.0075(13) 0.0388(16) -0.0043(12)
C95 0.146(3) 0.0320(13) 0.0462(16) -0.0004(12) 0.0299(19) 0.0103(17)
C96 0.201(4) 0.0357(14) 0.0363(15) -0.0104(13) -0.014(2) 0.021(2)
C97 0.171(4) 0.0382(15) 0.0449(16) -0.0186(13) -0.040(2) 0.029(2)
C98 0.084(2) 0.0329(12) 0.0407(13) -0.0177(10) -0.0186(13) 0.0152(12)
C99 0.0682(19) 0.0585(16) 0.0577(17) -0.0244(14) -0.0243(15) -0.0049(14)
C100 0.094(3) 0.081(2) 0.084(3) -0.001(2) -0.023(2) 0.006(2)
C101 0.079(2) 0.069(2) 0.080(2) 0.0167(18) -0.0169(19) -0.0262(18)
C102 0.098(3) 0.0461(16) 0.103(3) -0.0037(17) -0.042(2) -0.0100(17)
C103 0.072(2) 0.066(2) 0.095(3) 0.0025(18) -0.021(2) -0.0189(17)
C104 0.119(4) 0.067(2) 0.096(3) -0.014(2) -0.043(3) -0.001(2)
C105 0.073(3) 0.158(5) 0.101(3) -0.010(3) -0.045(2) -0.019(3)

loop_
_atom_type_symbol
_atom_type_description
_atom_type_scat_dispersion_real
_atom_type_scat_dispersion_imag
_atom_type_scat_source
C C 0.0181 0.0091 'International Tables Vol C Tables 4.2.6.8 and 6.1.1.4'
H H 0.0000 0.0000 'International Tables Vol C Tables 4.2.6.8 and 6.1.1.4'
B B 0.0090 0.0039 'International Tables Vol C Tables 4.2.6.8 and 6.1.1.4'
N N 0.0311 0.0180 'International Tables Vol C Tables 4.2.6.8 and 6.1.1.4'
O O 0.0492 0.0322 'International Tables Vol C Tables 4.2.6.8 and 6.1.1.4'
Mg Mg 0.1719 0.1771 'International Tables Vol C Tables 4.2.6.8 and 6.1.1.4'

loop_
_geom_angle_atom_site_label_1
_geom_angle_atom_site_label_2
_geom_angle_atom_site_label_3
_geom_angle
O1 Mg1 O2 69.23(5)
O1 Mg1 N1 128.94(6)
O2 Mg1 N1 115.91(6)
O1 Mg1 N2 97.28(6)
O2 Mg1 N2 154.76(6)
N1 Mg1 N2 89.24(6)
O1 Mg1 B1 34.53(5)
O2 Mg1 B1 35.02(5)
N1 Mg1 B1 133.87(6)
N2 Mg1 B1 126.81(6)
O1 Mg1 B2 154.72(6)
O2 Mg1 B2 107.68(6)
N1 Mg1 B2 75.71(6)
N2 Mg1 B2 75.12(6)
B1 Mg1 B2 135.09(6)
O1 Mg1 C21 148.10(5)
O2 Mg1 C21 129.18(5)
N1 Mg1 C21 24.99(5)
N2 Mg1 C21 73.35(5)
B1 Mg1 C21 157.38(6)
B2 Mg1 C21 53.58(6)
O1 Mg1 H9 138.7(7)
O2 Mg1 H9 90.2(7)
N1 Mg1 H9 92.1(7)
N2 Mg1 H9 86.5(7)
B1 Mg1 H9 115.1(7)
B2 Mg1 H9 20.1(7)
C21 Mg1 H9 72.3(7)
C1 O1 B1 109.00(12)
C1 O1 Mg1 132.20(10)
B1 O1 Mg1 97.21(10)
C21 N1 C13 119.27(15)
C21 N1 Mg1 111.45(12)
C13 N1 Mg1 128.35(11)
O1 C1 C3 109.66(14)
O1 C1 C2 106.92(14)
C3 C1 C2 110.01(15)
O1 C1 C4 101.71(12)
C3 C1 C4 114.64(15)
C2 C1 C4 113.28(15)
O3 B1 O4 111.73(14)
O3 B1 O1 119.74(14)
O4 B1 O1 103.56(13)
O3 B1 O2 103.36(13)
O4 B1 O2 119.72(15)
O1 B1 O2 99.02(12)
O3 B1 Mg1 118.42(11)
O4 B1 Mg1 129.77(12)
O1 B1 Mg1 48.26(7)
O2 B1 Mg1 51.31(7)
O6 Mg2 O5 69.57(6)
O6 Mg2 N4 129.23(6)
O5 Mg2 N4 110.25(6)
O6 Mg2 N3 102.83(6)
O5 Mg2 N3 160.44(7)
N4 Mg2 N3 88.65(7)
O6 Mg2 B3 34.92(6)
O5 Mg2 B3 34.67(6)
N4 Mg2 B3 127.35(7)
N3 Mg2 B3 134.85(7)
O6 Mg2 C57 151.80(6)
O5 Mg2 C57 121.54(6)
N4 Mg2 C57 25.44(6)
N3 Mg2 C57 73.87(6)
B3 Mg2 C57 149.37(7)
O6 Mg2 B4 153.86(7)
O5 Mg2 B4 102.81(7)
N4 Mg2 B4 76.89(7)
N3 Mg2 B4 75.87(7)
B3 Mg2 B4 132.34(8)
C57 Mg2 B4 53.74(6)
O6 Mg2 C54 127.89(6)
O5 Mg2 C54 154.66(6)
N4 Mg2 C54 74.40(6)
N3 Mg2 C54 25.16(6)
B3 Mg2 C54 156.96(7)
C57 Mg2 C54 53.66(6)
B4 Mg2 C54 52.99(7)
O6 Mg2 H7 135.6(6)
O5 Mg2 H7 87.8(6)
N4 Mg2 H7 93.9(6)
N3 Mg2 H7 85.8(6)
B3 Mg2 H7 113.6(7)
C57 Mg2 H7 72.6(6)
B4 Mg2 H7 19.7(6)
C54 Mg2 H7 66.9(6)
C7 O2 B1 105.32(12)
C7 O2 Mg1 142.75(10)
B1 O2 Mg1 93.67(9)
C24 N2 C26 120.42(14)
C24 N2 Mg1 111.74(11)
C26 N2 Mg1 127.21(11)
C1 C2 H2A 109.5
C1 C2 H2B 109.5
H2A C2 H2B 109.5
C1 C2 H2C 109.5
H2A C2 H2C 109.5
H2B C2 H2C 109.5
C23 B2 Mg1 75.56(9)
C23 B2 H9 109.6(11)
Mg1 B2 H9 34.6(11)
C23 B2 H6 110.3(15)
Mg1 B2 H6 115.2(16)
H9 B2 H6 107.6(19)
C23 B2 H8 110.4(12)
Mg1 B2 H8 126.6(13)
H9 B2 H8 107.1(17)
H6 B2 H8 112(2)
O10 Mg3 O9 69.56(5)
O10 Mg3 N5 130.88(6)
O9 Mg3 N5 113.81(7)
O10 Mg3 N6 99.00(6)
O9 Mg3 N6 157.75(7)
N5 Mg3 N6 88.20(7)
O10 Mg3 B5 34.77(6)
O9 Mg3 B5 35.31(6)
N5 Mg3 B5 134.52(7)
N6 Mg3 B5 128.83(7)
O10 Mg3 C87 150.46(6)
O9 Mg3 C87 126.57(6)
N5 Mg3 C87 24.83(6)
N6 Mg3 C87 72.66(6)
B5 Mg3 C87 157.06(7)
O10 Mg3 B6 152.46(8)
O9 Mg3 B6 107.11(7)
N5 Mg3 B6 76.19(7)
N6 Mg3 B6 73.86(7)
B5 Mg3 B6 133.05(7)
C87 Mg3 B6 53.86(7)
O10 Mg3 H4 137.5(8)
O9 Mg3 H4 91.5(7)
N5 Mg3 H4 91.4(8)
N6 Mg3 H4 84.5(7)
B5 Mg3 H4 114.6(8)
C87 Mg3 H4 71.1(8)
B6 Mg3 H4 18.5(7)
B1 O3 C10 111.63(13)
C54 N3 C46 119.61(17)
C54 N3 Mg2 110.06(13)
C46 N3 Mg2 129.23(12)
C1 C3 H3A 109.5
C1 C3 H3B 109.5
H3A C3 H3B 109.5
C1 C3 H3C 109.5
H3A C3 H3C 109.5
H3B C3 H3C 109.5
O7 B3 O8 110.14(16)
O7 B3 O5 104.36(15)
O8 B3 O5 120.24(17)
O7 B3 O6 119.67(17)
O8 B3 O6 103.41(15)
O5 B3 O6 99.58(14)
O7 B3 Mg2 123.93(13)
O8 B3 Mg2 125.86(14)
O5 B3 Mg2 51.16(8)
O6 B3 Mg2 48.45(8)
C4 O4 B1 110.19(12)
C57 N4 C59 119.76(16)
C57 N4 Mg2 109.92(13)
C59 N4 Mg2 128.84(12)
O4 C4 C5 109.22(14)
O4 C4 C6 108.35(14)
C5 C4 C6 109.49(15)
O4 C4 C1 102.70(13)
C5 C4 C1 113.46(15)
C6 C4 C1 113.26(14)
C56 B4 Mg2 75.32(10)
C56 B4 H7 109.7(11)
Mg2 B4 H7 35.6(11)
C56 B4 H5 111.9(14)
Mg2 B4 H5 131.2(13)
H7 B4 H5 107.9(17)
C56 B4 H10 109.5(14)
Mg2 B4 H10 108.0(13)
H7 B4 H10 103.9(18)
H5 B4 H10 113.5(19)
C34 O5 B3 105.94(14)
C34 O5 Mg2 142.29(11)
B3 O5 Mg2 94.17(11)
C87 N5 C79 120.62(17)
C87 N5 Mg3 112.16(14)
C79 N5 Mg3 126.73(11)
C4 C5 H5A 109.5
C4 C5 H5B 109.5
H5A C5 H5B 109.5
C4 C5 H5C 109.5
H5A C5 H5C 109.5
H5B C5 H5C 109.5
O11 B5 O12 111.66(16)
O11 B5 O10 104.12(15)
O12 B5 O10 119.22(18)
O11 B5 O9 119.76(18)
O12 B5 O9 103.26(15)
O10 B5 O9 99.07(14)
O11 B5 Mg3 131.93(14)
O12 B5 Mg3 116.31(12)
O10 B5 Mg3 48.53(8)
O9 B5 Mg3 51.41(8)
C40 O6 B3 107.32(14)
C40 O6 Mg2 139.73(12)
B3 O6 Mg2 96.63(10)
C90 N6 C92 120.21(17)
C90 N6 Mg3 112.18(14)
C92 N6 Mg3 127.07(12)
C4 C6 H6A 109.5
C4 C6 H6B 109.5
H6A C6 H6B 109.5
C4 C6 H6C 109.5
H6A C6 H6C 109.5
H6B C6 H6C 109.5
C89 B6 Mg3 75.58(10)
C89 B6 H4 107.4(12)
Mg3 B6 H4 32.2(12)
C89 B6 H11 109.5(15)
Mg3 B6 H11 118.7(15)
H4 B6 H11 103(2)
C89 B6 H12 109.0(15)
Mg3 B6 H12 117.9(14)
H4 B6 H12 110.9(19)
H11 B6 H12 117(2)
C37 O7 B3 111.43(15)
O2 C7 C9 111.39(14)
O2 C7 C8 106.76(13)
C9 C7 C8 109.23(15)
O2 C7 C10 101.44(13)
C9 C7 C10 114.59(15)
C8 C7 C10 112.97(15)
C43 O8 B3 111.78(16)
C7 C8 H8A 109.5
C7 C8 H8B 109.5
H8A C8 H8B 109.5
C7 C8 H8C 109.5
H8A C8 H8C 109.5
H8B C8 H8C 109.5
C67 O9 B5 104.48(14)
C67 O9 Mg3 141.53(11)
B5 O9 Mg3 93.28(10)
C7 C9 H9A 109.5
C7 C9 H9B 109.5
H9A C9 H9B 109.5
C7 C9 H9C 109.5
H9A C9 H9C 109.5
H9B C9 H9C 109.5
C73 O10 B5 108.21(13)
C73 O10 Mg3 136.16(12)
B5 O10 Mg3 96.70(10)
O3 C10 C12 108.59(14)
O3 C10 C11 109.20(14)
C12 C10 C11 108.62(15)
O3 C10 C7 104.02(13)
C12 C10 C7 113.90(14)
C11 C10 C7 112.29(15)
C76 O11 B5 110.42(14)
C10 C11 H11A 109.5
C10 C11 H11B 109.5
H11A C11 H11B 109.5
C10 C11 H11C 109.5
H11A C11 H11C 109.5
H11B C11 H11C 109.5
C70 O12 B5 111.20(16)
C10 C12 H12A 109.5
C10 C12 H12B 109.5
H12A C12 H12B 109.5
C10 C12 H12C 109.5
H12A C12 H12C 109.5
H12B C12 H12C 109.5
C14 C13 C19 121.61(17)
C14 C13 N1 117.99(15)
C19 C13 N1 120.34(16)
C16 C14 C13 118.73(17)
C16 C14 C15 120.28(17)
C13 C14 C15 120.99(17)
C14 C15 H15A 109.5
C14 C15 H15B 109.5
H15A C15 H15B 109.5
C14 C15 H15C 109.5
H15A C15 H15C 109.5
H15B C15 H15C 109.5
C17 C16 C14 120.52(18)
C17 C16 H16 119.7
C14 C16 H16 119.7
C16 C17 C18 120.27(19)
C16 C17 H17 119.9
C18 C17 H17 119.9
C17 C18 C19 121.12(18)
C17 C18 H18 119.4
C19 C18 H18 119.4
C18 C19 C13 117.72(17)
C18 C19 C20 119.58(17)
C13 C19 C20 122.67(17)
C19 C20 H20A 109.5
C19 C20 H20B 109.5
H20A C20 H20B 109.5
C19 C20 H20C 109.5
H20A C20 H20C 109.5
H20B C20 H20C 109.5
N1 C21 C22 123.99(16)
N1 C21 C23 120.82(16)
C22 C21 C23 114.97(15)
N1 C21 Mg1 43.57(9)
C22 C21 Mg1 163.91(12)
C23 C21 Mg1 77.58(10)
C21 C22 H22A 109.5
C21 C22 H22B 109.5
H22A C22 H22B 109.5
C21 C22 H22C 109.5
H22A C22 H22C 109.5
H22B C22 H22C 109.5
C24 C23 C21 118.16(15)
C24 C23 B2 106.79(15)
C21 C23 B2 108.00(14)
C24 C23 H23 107.8
C21 C23 H23 107.8
B2 C23 H23 107.8
N2 C24 C25 124.63(17)
N2 C24 C23 119.80(15)
C25 C24 C23 115.39(15)
C24 C25 H25A 109.5
C24 C25 H25B 109.5
H25A C25 H25B 109.5
C24 C25 H25C 109.5
H25A C25 H25C 109.5
H25B C25 H25C 109.5
C27 C26 C32 120.84(17)
C27 C26 N2 120.16(16)
C32 C26 N2 118.88(15)
C29 C27 C26 118.19(18)
C29 C27 C28 119.23(17)
C26 C27 C28 122.58(17)
C27 C28 H28A 109.5
C27 C28 H28B 109.5
H28A C28 H28B 109.5
C27 C28 H28C 109.5
H28A C28 H28C 109.5
H28B C28 H28C 109.5
C30 C29 C27 121.46(18)
C30 C29 H29 119.3
C27 C29 H29 119.3
C29 C30 C31 119.66(18)
C29 C30 H30 120.2
C31 C30 H30 120.2
C30 C31 C32 121.15(18)
C30 C31 H31 119.4
C32 C31 H31 119.4
C31 C32 C26 118.68(17)
C31 C32 C33 120.44(17)
C26 C32 C33 120.88(17)
C32 C33 H33A 109.5
C32 C33 H33B 109.5
H33A C33 H33B 109.5
C32 C33 H33C 109.5
H33A C33 H33C 109.5
H33B C33 H33C 109.5
O5 C34 C36 111.67(16)
O5 C34 C35 106.72(16)
C36 C34 C35 109.50(17)
O5 C34 C37 101.39(15)
C36 C34 C37 113.86(17)
C35 C34 C37 113.27(17)
C34 C35 H35A 109.5
C34 C35 H35B 109.5
H35A C35 H35B 109.5
C34 C35 H35C 109.5
H35A C35 H35C 109.5
H35B C35 H35C 109.5
C34 C36 H36A 109.5
C34 C36 H36B 109.5
H36A C36 H36B 109.5
C34 C36 H36C 109.5
H36A C36 H36C 109.5
H36B C36 H36C 109.5
O7 C37 C39 108.88(16)
O7 C37 C38 109.25(17)
C39 C37 C38 109.01(17)
O7 C37 C34 103.21(15)
C39 C37 C34 113.82(18)
C38 C37 C34 112.42(17)
C37 C38 H38A 109.5
C37 C38 H38B 109.5
H38A C38 H38B 109.5
C37 C38 H38C 109.5
H38A C38 H38C 109.5
H38B C38 H38C 109.5
C37 C39 H39A 109.5
C37 C39 H39B 109.5
H39A C39 H39B 109.5
C37 C39 H39C 109.5
H39A C39 H39C 109.5
H39B C39 H39C 109.5
O6 C40 C42 110.19(16)
O6 C40 C41 106.17(16)
C42 C40 C41 110.11(19)
O6 C40 C43 101.46(15)
C42 C40 C43 115.25(19)
C41 C40 C43 112.94(18)
C40 C41 H41A 109.5
C40 C41 H41B 109.5
H41A C41 H41B 109.5
C40 C41 H41C 109.5
H41A C41 H41C 109.5
H41B C41 H41C 109.5
C40 C42 H42A 109.5
C40 C42 H42B 109.5
H42A C42 H42B 109.5
C40 C42 H42C 109.5
H42A C42 H42C 109.5
H42B C42 H42C 109.5
O8 C43 C44 108.29(19)
O8 C43 C45 108.25(19)
C44 C43 C45 110.3(2)
O8 C43 C40 103.28(15)
C44 C43 C40 113.20(19)
C45 C43 C40 113.08(19)
C43 C44 H44A 109.5
C43 C44 H44B 109.5
H44A C44 H44B 109.5
C43 C44 H44C 109.5
H44A C44 H44C 109.5
H44B C44 H44C 109.5
C43 C45 H45A 109.5
C43 C45 H45B 109.5
H45A C45 H45B 109.5
C43 C45 H45C 109.5
H45A C45 H45C 109.5
H45B C45 H45C 109.5
C52 C46 C47 120.81(18)
C52 C46 N3 120.24(18)
C47 C46 N3 118.90(18)
C49 C47 C46 118.4(2)
C49 C47 C48 120.16(19)
C46 C47 C48 121.47(18)
C47 C48 H48A 109.5
C47 C48 H48B 109.5
H48A C48 H48B 109.5
C47 C48 H48C 109.5
H48A C48 H48C 109.5
H48B C48 H48C 109.5
C50 C49 C47 121.4(2)
C50 C49 H49 119.3
C47 C49 H49 119.3
C51 C50 C49 119.8(2)
C51 C50 H50 120.1
C49 C50 H50 120.1
C50 C51 C52 120.8(2)
C50 C51 H51 119.6
C52 C51 H51 119.6
C51 C52 C46 118.9(2)
C51 C52 C53 118.4(2)
C46 C52 C53 122.64(19)
C52 C53 H53A 109.5
C52 C53 H53B 109.5
H53A C53 H53B 109.5
C52 C53 H53C 109.5
H53A C53 H53C 109.5
H53B C53 H53C 109.5
N3 C54 C56 120.40(17)
N3 C54 C55 124.25(18)
C56 C54 C55 115.09(16)
N3 C54 Mg2 44.78(10)
C56 C54 Mg2 76.63(11)
C55 C54 Mg2 161.29(14)
C54 C55 H55A 109.5
C54 C55 H55B 109.5
H55A C55 H55B 109.5
C54 C55 H55C 109.5
H55A C55 H55C 109.5
H55B C55 H55C 109.5
C54 C56 C57 119.26(16)
C54 C56 B4 106.34(16)
C57 C56 B4 107.18(17)
C54 C56 H56 107.9
C57 C56 H56 107.9
B4 C56 H56 107.9
N4 C57 C56 121.56(17)
N4 C57 C58 123.55(18)
C56 C57 C58 114.68(16)
N4 C57 Mg2 44.65(10)
C56 C57 Mg2 77.77(10)
C58 C57 Mg2 161.67(14)
C57 C58 H58A 109.5
C57 C58 H58B 109.5
H58A C58 H58B 109.5
C57 C58 H58C 109.5
H58A C58 H58C 109.5
H58B C58 H58C 109.5
C65 C59 C60 121.38(18)
C65 C59 N4 119.74(18)
C60 C59 N4 118.81(18)
C62 C60 C59 118.1(2)
C62 C60 C61 120.3(2)
C59 C60 C61 121.60(19)
C60 C61 H61A 109.5
C60 C61 H61B 109.5
H61A C61 H61B 109.5
C60 C61 H61C 109.5
H61A C61 H61C 109.5
H61B C61 H61C 109.5
C63 C62 C60 121.2(2)
C63 C62 H62 119.4
C60 C62 H62 119.4
C62 C63 C64 120.2(2)
C62 C63 H63 119.9
C64 C63 H63 119.9
C63 C64 C65 120.7(2)
C63 C64 H64 119.6
C65 C64 H64 119.6
C59 C65 C64 118.4(2)
C59 C65 C66 121.40(18)
C64 C65 C66 120.2(2)
C65 C66 H66A 109.5
C65 C66 H66B 109.5
H66A C66 H66B 109.5
C65 C66 H66C 109.5
H66A C66 H66C 109.5
H66B C66 H66C 109.5
O9 C67 C68 111.42(16)
O9 C67 C69 106.51(17)
C68 C67 C69 109.0(2)
O9 C67 C70 101.69(17)
C68 C67 C70 114.62(19)
C69 C67 C70 113.09(18)
C67 C68 H68A 109.5
C67 C68 H68B 109.5
H68A C68 H68B 109.5
C67 C68 H68C 109.5
H68A C68 H68C 109.5
H68B C68 H68C 109.5
C67 C69 H69A 109.5
C67 C69 H69B 109.5
H69A C69 H69B 109.5
C67 C69 H69C 109.5
H69A C69 H69C 109.5
H69B C69 H69C 109.5
O12 C70 C72 109.19(17)
O12 C70 C71 108.5(2)
C72 C70 C71 108.66(19)
O12 C70 C67 103.90(16)
C72 C70 C67 113.6(2)
C71 C70 C67 112.68(18)
C70 C71 H71A 109.5
C70 C71 H71B 109.5
H71A C71 H71B 109.5
C70 C71 H71C 109.5
H71A C71 H71C 109.5
H71B C71 H71C 109.5
C70 C72 H72A 109.5
C70 C72 H72B 109.5
H72A C72 H72B 109.5
C70 C72 H72C 109.5
H72A C72 H72C 109.5
H72B C72 H72C 109.5
O10 C73 C75 107.28(17)
O10 C73 C74 109.79(15)
C75 C73 C74 110.57(19)
O10 C73 C76 101.54(14)
C75 C73 C76 113.03(16)
C74 C73 C76 114.03(17)
C73 C74 H74A 109.5
C73 C74 H74B 109.5
H74A C74 H74B 109.5
C73 C74 H74C 109.5
H74A C74 H74C 109.5
H74B C74 H74C 109.5
C73 C75 H75A 109.5
C73 C75 H75B 109.5
H75A C75 H75B 109.5
C73 C75 H75C 109.5
H75A C75 H75C 109.5
H75B C75 H75C 109.5
O11 C76 C78 109.00(15)
O11 C76 C77 108.48(16)
C78 C76 C77 109.58(17)
O11 C76 C73 102.38(14)
C78 C76 C73 113.37(17)
C77 C76 C73 113.63(16)
C76 C77 H77A 109.5
C76 C77 H77B 109.5
H77A C77 H77B 109.5
C76 C77 H77C 109.5
H77A C77 H77C 109.5
H77B C77 H77C 109.5
C76 C78 H78A 109.5
C76 C78 H78B 109.5
H78A C78 H78B 109.5
C76 C78 H78C 109.5
H78A C78 H78C 109.5
H78B C78 H78C 109.5
C85 C79 C80 121.19(19)
C85 C79 N5 119.33(18)
C80 C79 N5 119.38(18)
C82 C80 C79 118.5(2)
C82 C80 C81 119.7(2)
C79 C80 C81 121.84(19)
C80 C81 H81A 109.5
C80 C81 H81B 109.5
H81A C81 H81B 109.5
C80 C81 H81C 109.5
H81A C81 H81C 109.5
H81B C81 H81C 109.5
C83 C82 C80 120.8(2)
C83 C82 H82 119.6
C80 C82 H82 119.6
C82 C83 C84 119.9(2)
C82 C83 H83 120.1
C84 C83 H83 120.1
C83 C84 C85 121.5(2)
C83 C84 H84 119.2
C85 C84 H84 119.2
C84 C85 C79 118.1(2)
C84 C85 C86 121.0(2)
C79 C85 C86 120.9(2)
C85 C86 H86A 109.5
C85 C86 H86B 109.5
H86A C86 H86B 109.5
C85 C86 H86C 109.5
H86A C86 H86C 109.5
H86B C86 H86C 109.5
N5 C87 C88 123.07(19)
N5 C87 C89 120.78(18)
C88 C87 C89 116.08(16)
N5 C87 Mg3 43.01(10)
C88 C87 Mg3 163.23(14)
C89 C87 Mg3 78.21(11)
C87 C88 H88A 109.5
C87 C88 H88B 109.5
H88A C88 H88B 109.5
C87 C88 H88C 109.5
H88A C88 H88C 109.5
H88B C88 H88C 109.5
C90 C89 C87 118.04(16)
C90 C89 B6 105.48(18)
C87 C89 B6 109.20(17)
C90 C89 H89 107.9
C87 C89 H89 107.9
B6 C89 H89 107.9
N6 C90 C89 119.81(17)
N6 C90 C91 124.2(2)
C89 C90 C91 115.83(17)
C90 C91 H91A 109.5
C90 C91 H91B 109.5
H91A C91 H91B 109.5
C90 C91 H91C 109.5
H91A C91 H91C 109.5
H91B C91 H91C 109.5
C98 C92 C93 121.5(2)
C98 C92 N6 120.4(2)
C93 C92 N6 118.0(2)
C95 C93 C92 117.4(3)
C95 C93 C94 121.3(3)
C92 C93 C94 121.3(3)
C93 C94 H94A 109.5
C93 C94 H94B 109.5
H94A C94 H94B 109.5
C93 C94 H94C 109.5
H94A C94 H94C 109.5
H94B C94 H94C 109.5
C96 C95 C93 121.5(4)
C96 C95 H95 119.3
C93 C95 H95 119.3
C97 C96 C95 120.1(3)
C97 C96 H96 119.9
C95 C96 H96 119.9
C96 C97 C98 121.6(4)
C96 C97 H97 119.2
C98 C97 H97 119.2
C97 C98 C92 117.9(3)
C97 C98 C99 119.5(3)
C92 C98 C99 122.6(2)
C98 C99 H99A 109.5
C98 C99 H99B 109.5
H99A C99 H99B 109.5
C98 C99 H99C 109.5
H99A C99 H99C 109.5
H99B C99 H99C 109.5
C101 C100 H10A 109.5
C101 C100 H10B 109.5
H10A C100 H10B 109.5
C101 C100 H10C 109.5
H10A C100 H10C 109.5
H10B C100 H10C 109.5
C100 C101 C102 113.7(4)
C100 C101 H10D 108.8
C102 C101 H10D 108.8
C100 C101 H10E 108.8
C102 C101 H10E 108.8
H10D C101 H10E 107.7
C101 C102 C103 116.0(4)
C101 C102 H10F 108.3
C103 C102 H10F 108.3
C101 C102 H10G 108.3
C103 C102 H10G 108.3
H10F C102 H10G 107.4
C104 C103 C102 117.6(4)
C104 C103 H10H 107.9
C102 C103 H10H 107.9
C104 C103 H10I 107.9
C102 C103 H10I 107.9
H10H C103 H10I 107.2
C103 C104 C105 112.7(4)
C103 C104 H10J 109.0
C105 C104 H10J 109.0
C103 C104 H10K 109.0
C105 C104 H10K 109.0
H10J C104 H10K 107.8
C104 C105 H1 109.5
C104 C105 H2 109.5
H1 C105 H2 109.5
C104 C105 H3 109.5
H1 C105 H3 109.5
H2 C105 H3 109.5

loop_
_geom_bond_atom_site_label_1
_geom_bond_atom_site_label_2
_geom_bond_distance
Mg1 O1 1.9941(13)
Mg1 O2 2.0737(12)
Mg1 N1 2.1167(16)
Mg1 N2 2.1346(14)
Mg1 B1 2.6513(19)
Mg1 B2 2.855(2)
Mg1 C21 2.8586(18)
Mg1 H9 1.99(3)
O1 C1 1.452(2)
O1 B1 1.515(2)
N1 C21 1.297(2)
N1 C13 1.448(2)
C1 C3 1.519(2)
C1 C2 1.522(3)
C1 C4 1.557(2)
B1 O3 1.434(2)
B1 O4 1.446(2)
B1 O2 1.525(2)
Mg2 O6 1.9894(13)
Mg2 O5 2.0624(15)
Mg2 N4 2.1140(17)
Mg2 N3 2.1470(18)
Mg2 B3 2.641(2)
Mg2 C57 2.828(2)
Mg2 B4 2.831(2)
Mg2 C54 2.863(2)
Mg2 H7 2.00(2)
O2 C7 1.4547(19)
N2 C24 1.296(2)
N2 C26 1.436(2)
C2 H2A 0.9800
C2 H2B 0.9800
C2 H2C 0.9800
B2 C23 1.680(2)
B2 H9 1.20(3)
B2 H6 1.14(3)
B2 H8 1.17(3)
Mg3 O10 1.9892(14)
Mg3 O9 2.0643(14)
Mg3 N5 2.1072(18)
Mg3 N6 2.1467(18)
Mg3 B5 2.637(2)
Mg3 C87 2.861(2)
Mg3 B6 2.870(2)
Mg3 H4 1.98(2)
O3 C10 1.438(2)
N3 C54 1.296(3)
N3 C46 1.439(3)
C3 H3A 0.9800
C3 H3B 0.9800
C3 H3C 0.9800
B3 O7 1.438(3)
B3 O8 1.439(3)
B3 O5 1.506(2)
B3 O6 1.522(3)
O4 C4 1.430(2)
N4 C57 1.292(3)
N4 C59 1.445(2)
C4 C5 1.520(2)
C4 C6 1.531(3)
B4 C56 1.684(3)
B4 H7 1.16(2)
B4 H5 1.16(3)
B4 H10 1.18(3)
O5 C34 1.461(2)
N5 C87 1.297(2)
N5 C79 1.443(3)
C5 H5A 0.9800
C5 H5B 0.9800
C5 H5C 0.9800
B5 O11 1.432(2)
B5 O12 1.438(3)
B5 O10 1.514(3)
B5 O9 1.526(2)
O6 C40 1.444(2)
N6 C90 1.293(3)
N6 C92 1.439(3)
C6 H6A 0.9800
C6 H6B 0.9800
C6 H6C 0.9800
B6 C89 1.687(3)
B6 H4 1.18(3)
B6 H11 1.15(3)
B6 H12 1.16(3)
O7 C37 1.432(2)
C7 C9 1.517(3)
C7 C8 1.530(2)
C7 C10 1.564(3)
O8 C43 1.424(3)
C8 H8A 0.9800
C8 H8B 0.9800
C8 H8C 0.9800
O9 C67 1.450(2)
C9 H9A 0.9800
C9 H9B 0.9800
C9 H9C 0.9800
O10 C73 1.452(2)
C10 C12 1.528(2)
C10 C11 1.532(3)
O11 C76 1.425(2)
C11 H11A 0.9800
C11 H11B 0.9800
C11 H11C 0.9800
O12 C70 1.434(3)
C12 H12A 0.9800
C12 H12B 0.9800
C12 H12C 0.9800
C13 C14 1.398(3)
C13 C19 1.402(3)
C14 C16 1.396(3)
C14 C15 1.500(3)
C15 H15A 0.9800
C15 H15B 0.9800
C15 H15C 0.9800
C16 C17 1.379(3)
C16 H16 0.9500
C17 C18 1.385(3)
C17 H17 0.9500
C18 C19 1.400(3)
C18 H18 0.9500
C19 C20 1.502(3)
C20 H20A 0.9800
C20 H20B 0.9800
C20 H20C 0.9800
C21 C22 1.495(3)
C21 C23 1.501(2)
C22 H22A 0.9800
C22 H22B 0.9800
C22 H22C 0.9800
C23 C24 1.495(2)
C23 H23 1.0000
C24 C25 1.493(2)
C25 H25A 0.9800
C25 H25B 0.9800
C25 H25C 0.9800
C26 C27 1.404(2)
C26 C32 1.404(3)
C27 C29 1.397(3)
C27 C28 1.502(3)
C28 H28A 0.9800
C28 H28B 0.9800
C28 H28C 0.9800
C29 C30 1.378(3)
C29 H29 0.9500
C30 C31 1.383(3)
C30 H30 0.9500
C31 C32 1.390(3)
C31 H31 0.9500
C32 C33 1.501(3)
C33 H33A 0.9800
C33 H33B 0.9800
C33 H33C 0.9800
C34 C36 1.519(3)
C34 C35 1.527(3)
C34 C37 1.561(3)
C35 H35A 0.9800
C35 H35B 0.9800
C35 H35C 0.9800
C36 H36A 0.9800
C36 H36B 0.9800
C36 H36C 0.9800
C37 C39 1.517(3)
C37 C38 1.519(3)
C38 H38A 0.9800
C38 H38B 0.9800
C38 H38C 0.9800
C39 H39A 0.9800
C39 H39B 0.9800
C39 H39C 0.9800
C40 C42 1.518(3)
C40 C41 1.524(3)
C40 C43 1.559(3)
C41 H41A 0.9800
C41 H41B 0.9800
C41 H41C 0.9800
C42 H42A 0.9800
C42 H42B 0.9800
C42 H42C 0.9800
C43 C44 1.516(3)
C43 C45 1.524(3)
C44 H44A 0.9800
C44 H44B 0.9800
C44 H44C 0.9800
C45 H45A 0.9800
C45 H45B 0.9800
C45 H45C 0.9800
C46 C52 1.405(3)
C46 C47 1.409(3)
C47 C49 1.389(3)
C47 C48 1.502(3)
C48 H48A 0.9800
C48 H48B 0.9800
C48 H48C 0.9800
C49 C50 1.388(3)
C49 H49 0.9500
C50 C51 1.388(3)
C50 H50 0.9500
C51 C52 1.392(3)
C51 H51 0.9500
C52 C53 1.511(3)
C53 H53A 0.9800
C53 H53B 0.9800
C53 H53C 0.9800
C54 C56 1.486(3)
C54 C55 1.505(3)
C55 H55A 0.9800
C55 H55B 0.9800
C55 H55C 0.9800
C56 C57 1.492(3)
C56 H56 1.0000
C57 C58 1.499(3)
C58 H58A 0.9800
C58 H58B 0.9800
C58 H58C 0.9800
C59 C65 1.398(3)
C59 C60 1.403(3)
C60 C62 1.395(3)
C60 C61 1.495(3)
C61 H61A 0.9800
C61 H61B 0.9800
C61 H61C 0.9800
C62 C63 1.374(4)
C62 H62 0.9500
C63 C64 1.384(4)
C63 H63 0.9500
C64 C65 1.398(3)
C64 H64 0.9500
C65 C66 1.502(3)
C66 H66A 0.9800
C66 H66B 0.9800
C66 H66C 0.9800
C67 C68 1.522(3)
C67 C69 1.533(3)
C67 C70 1.551(4)
C68 H68A 0.9800
C68 H68B 0.9800
C68 H68C 0.9800
C69 H69A 0.9800
C69 H69B 0.9800
C69 H69C 0.9800
C70 C72 1.522(3)
C70 C71 1.529(3)
C71 H71A 0.9800
C71 H71B 0.9800
C71 H71C 0.9800
C72 H72A 0.9800
C72 H72B 0.9800
C72 H72C 0.9800
C73 C75 1.512(3)
C73 C74 1.517(3)
C73 C76 1.560(3)
C74 H74A 0.9800
C74 H74B 0.9800
C74 H74C 0.9800
C75 H75A 0.9800
C75 H75B 0.9800
C75 H75C 0.9800
C76 C78 1.522(3)
C76 C77 1.527(3)
C77 H77A 0.9800
C77 H77B 0.9800
C77 H77C 0.9800
C78 H78A 0.9800
C78 H78B 0.9800
C78 H78C 0.9800
C79 C85 1.399(3)
C79 C80 1.399(3)
C80 C82 1.396(3)
C80 C81 1.493(3)
C81 H81A 0.9800
C81 H81B 0.9800
C81 H81C 0.9800
C82 C83 1.376(4)
C82 H82 0.9500
C83 C84 1.379(4)
C83 H83 0.9500
C84 C85 1.388(3)
C84 H84 0.9500
C85 C86 1.506(3)
C86 H86A 0.9800
C86 H86B 0.9800
C86 H86C 0.9800
C87 C88 1.494(3)
C87 C89 1.494(3)
C88 H88A 0.9800
C88 H88B 0.9800
C88 H88C 0.9800
C89 C90 1.486(3)
C89 H89 1.0000
C90 C91 1.503(3)
C91 H91A 0.9800
C91 H91B 0.9800
C91 H91C 0.9800
C92 C98 1.397(4)
C92 C93 1.404(4)
C93 C95 1.394(5)
C93 C94 1.491(5)
C94 H94A 0.9800
C94 H94B 0.9800
C94 H94C 0.9800
C95 C96 1.369(7)
C95 H95 0.9500
C96 C97 1.362(7)
C96 H96 0.9500
C97 C98 1.389(4)
C97 H97 0.9500
C98 C99 1.500(5)
C99 H99A 0.9800
C99 H99B 0.9800
C99 H99C 0.9800
C100 C101 1.481(6)
C100 H10A 0.9800
C100 H10B 0.9800
C100 H10C 0.9800
C101 C102 1.483(5)
C101 H10D 0.9900
C101 H10E 0.9900
C102 C103 1.497(6)
C102 H10F 0.9900
C102 H10G 0.9900
C103 C104 1.456(6)
C103 H10H 0.9900
C103 H10I 0.9900
C104 C105 1.566(7)
C104 H10J 0.9900
C104 H10K 0.9900
C105 H1 0.9800
C105 H2 0.9800
C105 H3 0.9800
